data_2211074
loop_
_publ_author_name
'Rui-Qin Zhong'
'Ru-Qiang Zou'
'Qiang Xu'

_publ_section_title
;
 4,4'-(Hexafluoroisopropylidene)bis(phthalic anhydride)
;
_journal_coeditor_code IS2082
_journal_issue 11
_journal_name_full 'Acta Crystallographica Section E'
_journal_page_first o5148
_journal_page_last o5149
_journal_paper_doi 10.1107/S1600536806042401
_journal_volume 62
_journal_year 2006
_chemical_formula_iupac 'C19 H6 F6 O6'
_chemical_formula_moiety 'C19 H6 F6 O6'
_chemical_formula_sum 'C19 H6 F6 O6'
_chemical_formula_weight 444.24
_chemical_name_systematic
;
4,4'-(Hexafluoroisopropylidene)bis(phthalic anhydride)
;
_space_group_IT_number 4
_symmetry_cell_setting monoclinic
_symmetry_space_group_name_Hall 'P 2yb'
_symmetry_space_group_name_H-M 'P 1 21 1'
_atom_sites_solution_hydrogens geom
_atom_sites_solution_primary direct
_atom_sites_solution_secondary difmap
_audit_creation_method SHELXL-97
_cell_angle_alpha 90.00
_cell_angle_beta 97.67(3)
_cell_angle_gamma 90.00
_cell_formula_units_Z 2
_cell_length_a 6.7336(13)
_cell_length_b 9.4670(19)
_cell_length_c 13.757(3)
_cell_measurement_reflns_used 6438
_cell_measurement_temperature 297(2)
_cell_measurement_theta_max 27.47
_cell_measurement_theta_min 3.055
_cell_volume 869.1(3)
_computing_cell_refinement PROCESS-AUTO
_computing_data_collection 'PROCESS-AUTO (Rigaku, 1998)'
_computing_data_reduction 'CrystalClear (Rigaku, 1999)'
_computing_molecular_graphics 'SHELXTL (Sheldrick, 1997b)'
_computing_publication_material SHELXTL
_computing_structure_refinement 'SHELXL97 (Sheldrick, 1997a)'
_computing_structure_solution 'SHELXS97 (Sheldrick, 1997a)'
_diffrn_ambient_temperature 293(2)
_diffrn_measured_fraction_theta_full 0.990
_diffrn_measured_fraction_theta_max 0.990
_diffrn_measurement_device_type 'Rigaku R-AXIS RAPID'
_diffrn_measurement_method \w
_diffrn_radiation_monochromator graphite
_diffrn_radiation_source 'fine-focus sealed tube'
_diffrn_radiation_type MoK\a
_diffrn_radiation_wavelength 0.71073
_diffrn_reflns_av_R_equivalents 0.0262
_diffrn_reflns_av_sigmaI/netI 0.0238
_diffrn_reflns_limit_h_max 8
_diffrn_reflns_limit_h_min -8
_diffrn_reflns_limit_k_max 12
_diffrn_reflns_limit_k_min -11
_diffrn_reflns_limit_l_max 17
_diffrn_reflns_limit_l_min -17
_diffrn_reflns_number 8187
_diffrn_reflns_theta_full 27.47
_diffrn_reflns_theta_max 27.47
_diffrn_reflns_theta_min 3.05
_diffrn_standards_decay_% 0
_diffrn_standards_interval_count 0
_diffrn_standards_interval_time 0
_diffrn_standards_number 0
_exptl_absorpt_coefficient_mu 0.167
_exptl_absorpt_correction_T_max 0.9673
_exptl_absorpt_correction_T_min 0.9516
_exptl_absorpt_correction_type multi-scan
_exptl_absorpt_process_details '(ABSCOR; Higashi, 1995)'
_exptl_crystal_colour colorless
_exptl_crystal_density_diffrn 1.697
_exptl_crystal_density_method 'not measured'
_exptl_crystal_description block
_exptl_crystal_F_000 444
_exptl_crystal_size_max 0.30
_exptl_crystal_size_mid 0.28
_exptl_crystal_size_min 0.20
_refine_diff_density_max 0.161
_refine_diff_density_min -0.165
_refine_ls_extinction_method none
_refine_ls_goodness_of_fit_ref 1.098
_refine_ls_hydrogen_treatment constr
_refine_ls_matrix_type full
_refine_ls_number_parameters 280
_refine_ls_number_reflns 2091
_refine_ls_number_restraints 1
_refine_ls_restrained_S_all 1.098
_refine_ls_R_factor_all 0.0516
_refine_ls_R_factor_gt 0.0298
_refine_ls_shift/su_max 0.000
_refine_ls_shift/su_mean 0.000
_refine_ls_structure_factor_coef Fsqd
_refine_ls_weighting_details 'calc w=1/[\s^2^(Fo^2^)+(0.0269P)^2^+0.1609P] where P=(Fo^2^+2Fc^2^)/3'
_refine_ls_weighting_scheme calc
_refine_ls_wR_factor_gt 0.0597
_refine_ls_wR_factor_ref 0.0731
_reflns_number_gt 1586
_reflns_number_total 2091
_reflns_threshold_expression I>2\s(I)
_cod_data_source_file is2082.cif
_cod_data_source_block I
_cod_original_sg_symbol_H-M 'P 21'
_cod_database_code 2211074
_cod_database_fobs_code 2211074

loop_
_symmetry_equiv_pos_as_xyz
'x, y, z'
'-x, y+1/2, -z'

loop_
_atom_site_type_symbol
_atom_site_label
_atom_site_fract_x
_atom_site_fract_y
_atom_site_fract_z
_atom_site_U_iso_or_equiv
_atom_site_adp_type
_atom_site_calc_flag
_atom_site_refinement_flags
_atom_site_occupancy
C C1 0.0471(4) 0.7437(3) 0.4080(2) 0.0432(7) Uani d . 1
C C2 0.1218(4) 0.8764(3) 0.27209(18) 0.0326(5) Uani d . 1
C C3 0.3149(4) 0.8967(3) 0.3211(2) 0.0397(6) Uani d . 1
H H3 0.4061 0.9485 0.2904 0.048 Uiso calc R 1
C C4 0.3757(4) 0.8424(3) 0.4138(2) 0.0466(7) Uani d . 1
H H4 0.5046 0.8572 0.4459 0.056 Uiso calc R 1
C C5 0.2365(4) 0.7657(3) 0.4560(2) 0.0429(7) Uani d . 1
C C6 -0.0161(4) 0.7963(3) 0.3157(2) 0.0408(6) Uani d . 1
H H6 -0.1446 0.7792 0.2839 0.049 Uiso calc R 1
C C7 0.3794(4) 1.3387(3) 0.1670(2) 0.0468(7) Uani d . 1
C C8 0.2618(4) 1.3063(3) 0.2388(2) 0.0463(7) Uani d . 1
C C9 0.1610(4) 1.1798(3) 0.23937(19) 0.0419(7) Uani d . 1
H H9 0.0838 1.1588 0.2887 0.050 Uiso calc R 1
C C10 0.1781(4) 1.0842(3) 0.16381(19) 0.0343(6) Uani d . 1
C C11 0.2931(4) 1.1208(3) 0.0896(2) 0.0394(6) Uani d . 1
H H11 0.3003 1.0583 0.0380 0.047 Uiso calc R 1
C C12 0.3961(4) 1.2476(3) 0.0913(2) 0.0468(7) Uani d . 1
H H12 0.4741 1.2701 0.0426 0.056 Uiso calc R 1
C C13 -0.0624(6) 0.6549(4) 0.4715(3) 0.0601(9) Uani d . 1
C C14 0.2517(6) 0.6941(4) 0.5519(2) 0.0596(9) Uani d . 1
C C15 0.4747(6) 1.4770(4) 0.1919(3) 0.0707(11) Uani d . 1
C C16 0.2798(6) 1.4215(4) 0.3114(3) 0.0671(10) Uani d . 1
C C17 0.0704(4) 0.9414(3) 0.16845(18) 0.0329(6) Uani d . 1
C C18 -0.1559(4) 0.9711(3) 0.1417(2) 0.0434(7) Uani d . 1
C C19 0.1336(4) 0.8312(3) 0.0961(2) 0.0436(7) Uani d . 1
F F1 -0.2648(2) 0.8531(2) 0.12559(13) 0.0592(5) Uani d . 1
F F2 -0.1916(3) 1.0484(2) 0.05998(13) 0.0608(5) Uani d . 1
F F3 -0.2300(2) 1.0410(2) 0.21221(13) 0.0569(5) Uani d . 1
F F4 0.0751(3) 0.8645(2) 0.00234(12) 0.0581(5) Uani d . 1
F F5 0.3316(2) 0.81591(19) 0.10697(13) 0.0530(5) Uani d . 1
F F6 0.0570(3) 0.70345(19) 0.11032(14) 0.0594(5) Uani d . 1
O O1 -0.2275(5) 0.6101(4) 0.4609(2) 0.0944(10) Uani d . 1
O O2 0.0694(4) 0.6277(3) 0.55742(16) 0.0652(7) Uani d . 1
O O3 0.3858(5) 0.6864(4) 0.61752(19) 0.0907(9) Uani d . 1
O O4 0.5872(5) 1.5461(3) 0.1528(3) 0.1004(10) Uani d . 1
O O5 0.4067(5) 1.5228(3) 0.2793(2) 0.0836(8) Uani d . 1
O O6 0.2097(5) 1.4359(3) 0.3855(2) 0.0901(9) Uani d . 1

loop_
_atom_site_aniso_label
_atom_site_aniso_U_11
_atom_site_aniso_U_22
_atom_site_aniso_U_33
_atom_site_aniso_U_12
_atom_site_aniso_U_13
_atom_site_aniso_U_23
C1 0.0524(18) 0.0402(15) 0.0388(16) -0.0002(13) 0.0129(13) 0.0069(12)
C2 0.0351(13) 0.0326(13) 0.0302(13) 0.0009(11) 0.0043(10) 0.0001(10)
C3 0.0390(15) 0.0417(16) 0.0379(15) -0.0040(12) 0.0032(12) 0.0039(12)
C4 0.0465(16) 0.0496(18) 0.0412(16) -0.0021(14) -0.0037(12) 0.0039(14)
C5 0.0558(18) 0.0411(16) 0.0322(14) 0.0065(13) 0.0070(13) 0.0022(12)
C6 0.0402(14) 0.0442(16) 0.0383(15) -0.0046(12) 0.0061(11) 0.0063(12)
C7 0.0465(16) 0.0398(16) 0.0525(18) -0.0024(13) 0.0008(13) 0.0143(14)
C8 0.0574(17) 0.0373(16) 0.0431(17) 0.0011(14) 0.0023(13) 0.0020(13)
C9 0.0542(17) 0.0405(15) 0.0331(15) 0.0009(13) 0.0134(12) 0.0019(12)
C10 0.0350(13) 0.0383(14) 0.0294(13) 0.0010(11) 0.0041(10) 0.0031(10)
C11 0.0407(14) 0.0468(16) 0.0315(14) 0.0002(12) 0.0076(11) 0.0038(12)
C12 0.0451(16) 0.0528(18) 0.0436(17) -0.0022(14) 0.0098(13) 0.0182(14)
C13 0.066(2) 0.065(2) 0.053(2) 0.0011(18) 0.0202(17) 0.0197(17)
C14 0.077(2) 0.060(2) 0.0430(19) 0.0111(19) 0.0131(17) 0.0100(16)
C15 0.075(3) 0.0456(19) 0.089(3) -0.0086(19) 0.001(2) 0.011(2)
C16 0.095(3) 0.0385(18) 0.067(2) -0.0008(18) 0.008(2) -0.0044(17)
C17 0.0316(13) 0.0380(14) 0.0297(13) -0.0005(11) 0.0067(11) 0.0005(10)
C18 0.0382(15) 0.0574(18) 0.0350(15) -0.0017(14) 0.0055(12) 0.0029(14)
C19 0.0401(15) 0.0517(18) 0.0396(16) -0.0069(13) 0.0082(12) -0.0073(13)
F1 0.0410(9) 0.0761(13) 0.0580(11) -0.0170(9) -0.0024(8) 0.0024(10)
F2 0.0498(10) 0.0844(15) 0.0463(11) 0.0068(10) -0.0004(8) 0.0246(10)
F3 0.0419(9) 0.0781(13) 0.0530(11) 0.0145(9) 0.0143(8) 0.0005(10)
F4 0.0670(11) 0.0767(13) 0.0307(9) -0.0089(10) 0.0071(8) -0.0112(9)
F5 0.0445(10) 0.0582(11) 0.0588(11) 0.0060(8) 0.0157(8) -0.0110(9)
F6 0.0738(12) 0.0451(10) 0.0624(12) -0.0140(9) 0.0204(10) -0.0159(9)
O1 0.0755(18) 0.117(3) 0.092(2) -0.0236(18) 0.0188(16) 0.0503(19)
O2 0.0805(17) 0.0739(16) 0.0442(13) 0.0093(13) 0.0196(12) 0.0236(12)
O3 0.099(2) 0.120(2) 0.0473(15) 0.0018(19) -0.0111(14) 0.0296(16)
O4 0.098(2) 0.0587(18) 0.146(3) -0.0285(17) 0.024(2) 0.0204(19)
O5 0.109(2) 0.0423(13) 0.097(2) -0.0181(15) 0.0032(17) -0.0084(15)
O6 0.144(3) 0.0543(16) 0.0747(19) 0.0017(17) 0.0239(19) -0.0204(14)

loop_
_atom_type_symbol
_atom_type_description
_atom_type_scat_dispersion_real
_atom_type_scat_dispersion_imag
_atom_type_scat_source
C C 0.0033 0.0000 'International Tables Vol C Tables 4.2.6.8 and 6.1.1.4'
H H 0.0000 0.0000 'International Tables Vol C Tables 4.2.6.8 and 6.1.1.4'
O O 0.0106 0.0000 'International Tables Vol C Tables 4.2.6.8 and 6.1.1.4'
F F 0.0171 0.0000 'International Tables Vol C Tables 4.2.6.8 and 6.1.1.4'

loop_
_geom_angle_atom_site_label_1
_geom_angle_atom_site_label_2
_geom_angle_atom_site_label_3
_geom_angle
C5 C1 C6 122.8(3)
C5 C1 C13 107.9(3)
C6 C1 C13 129.3(3)
C6 C2 C3 119.8(2)
C6 C2 C17 122.1(2)
C3 C2 C17 118.0(2)
C4 C3 C2 122.4(3)
C4 C3 H3 118.8
C2 C3 H3 118.8
C5 C4 C3 116.8(3)
C5 C4 H4 121.6
C3 C4 H4 121.6
C1 C5 C4 121.3(3)
C1 C5 C14 108.1(3)
C4 C5 C14 130.6(3)
C1 C6 C2 116.8(3)
C1 C6 H6 121.6
C2 C6 H6 121.6
C12 C7 C8 121.2(3)
C12 C7 C15 131.1(3)
C8 C7 C15 107.7(3)
C9 C8 C7 121.8(3)
C9 C8 C16 129.5(3)
C7 C8 C16 108.5(3)
C8 C9 C10 118.1(3)
C8 C9 H9 121.0
C10 C9 H9 121.0
C9 C10 C11 119.3(3)
C9 C10 C17 116.9(2)
C11 C10 C17 123.7(2)
C12 C11 C10 121.7(3)
C12 C11 H11 119.2
C10 C11 H11 119.2
C7 C12 C11 117.9(3)
C7 C12 H12 121.1
C11 C12 H12 121.1
O1 C13 O2 121.1(3)
O1 C13 C1 131.9(3)
O2 C13 C1 107.0(3)
O3 C14 O2 121.1(3)
O3 C14 C5 131.4(4)
O2 C14 C5 107.5(3)
O4 C15 O5 121.2(4)
O4 C15 C7 132.0(4)
O5 C15 C7 106.8(3)
O6 C16 O5 121.5(3)
O6 C16 C8 131.4(4)
O5 C16 C8 107.1(3)
C10 C17 C19 113.3(2)
C10 C17 C18 106.6(2)
C19 C17 C18 108.5(2)
C10 C17 C2 109.8(2)
C19 C17 C2 106.2(2)
C18 C17 C2 112.6(2)
F3 C18 F2 107.4(3)
F3 C18 F1 106.6(2)
F2 C18 F1 106.6(2)
F3 C18 C17 111.8(2)
F2 C18 C17 111.2(2)
F1 C18 C17 112.9(2)
F5 C19 F4 107.3(2)
F5 C19 F6 106.6(2)
F4 C19 F6 106.6(2)
F5 C19 C17 111.1(2)
F4 C19 C17 113.1(2)
F6 C19 C17 111.8(2)
C14 O2 C13 109.6(2)
C16 O5 C15 109.9(3)

loop_
_geom_bond_atom_site_label_1
_geom_bond_atom_site_label_2
_geom_bond_distance
C1 C5 1.371(4)
C1 C6 1.378(4)
C1 C13 1.479(4)
C2 C6 1.395(4)
C2 C3 1.396(4)
C2 C17 1.549(3)
C3 C4 1.385(4)
C3 H3 0.9300
C4 C5 1.375(4)
C4 H4 0.9300
C5 C14 1.475(4)
C6 H6 0.9300
C7 C12 1.368(5)
C7 C8 1.380(4)
C7 C15 1.478(5)
C8 C9 1.377(4)
C8 C16 1.472(5)
C9 C10 1.395(4)
C9 H9 0.9300
C10 C11 1.405(3)
C10 C17 1.540(4)
C11 C12 1.385(4)
C11 H11 0.9300
C12 H12 0.9300
C13 O1 1.180(4)
C13 O2 1.404(4)
C14 O3 1.191(4)
C14 O2 1.390(5)
C15 O4 1.183(5)
C15 O5 1.411(5)
C16 O6 1.188(5)
C16 O5 1.395(5)
C17 C19 1.541(4)
C17 C18 1.545(4)
C18 F3 1.327(3)
C18 F2 1.336(3)
C18 F1 1.338(4)
C19 F5 1.330(3)
C19 F4 1.335(3)
C19 F6 1.339(3)

loop_
_geom_hbond_atom_site_label_D
_geom_hbond_atom_site_label_H
_geom_hbond_atom_site_label_A
_geom_hbond_site_symmetry_A
_geom_hbond_distance_DH
_geom_hbond_distance_HA
_geom_hbond_distance_DA
_geom_hbond_angle_DHA
C9 H9 O2 2_556 0.93 2.49 3.410(2) 169

loop_
_geom_torsion_atom_site_label_1
_geom_torsion_atom_site_label_2
_geom_torsion_atom_site_label_3
_geom_torsion_atom_site_label_4
_geom_torsion
C6 C2 C3 C4 -1.5(4)
C17 C2 C3 C4 -179.7(3)
C2 C3 C4 C5 0.5(4)
C6 C1 C5 C4 -0.1(5)
C13 C1 C5 C4 178.4(3)
C6 C1 C5 C14 -179.6(3)
C13 C1 C5 C14 -1.1(4)
C3 C4 C5 C1 0.3(4)
C3 C4 C5 C14 179.8(3)
C5 C1 C6 C2 -0.9(4)
C13 C1 C6 C2 -179.1(3)
C3 C2 C6 C1 1.7(4)
C17 C2 C6 C1 179.8(3)
C12 C7 C8 C9 2.0(5)
C15 C7 C8 C9 -176.5(3)
C12 C7 C8 C16 178.0(3)
C15 C7 C8 C16 -0.5(4)
C7 C8 C9 C10 -0.9(4)
C16 C8 C9 C10 -176.0(3)
C8 C9 C10 C11 -1.2(4)
C8 C9 C10 C17 177.7(2)
C9 C10 C11 C12 2.3(4)
C17 C10 C11 C12 -176.5(3)
C8 C7 C12 C11 -0.8(4)
C15 C7 C12 C11 177.2(3)
C10 C11 C12 C7 -1.3(4)
C5 C1 C13 O1 179.8(4)
C6 C1 C13 O1 -1.8(7)
C5 C1 C13 O2 0.4(4)
C6 C1 C13 O2 178.9(3)
C1 C5 C14 O3 -179.0(4)
C4 C5 C14 O3 1.5(7)
C1 C5 C14 O2 1.4(4)
C4 C5 C14 O2 -178.1(3)
C12 C7 C15 O4 1.2(7)
C8 C7 C15 O4 179.5(5)
C12 C7 C15 O5 -178.7(3)
C8 C7 C15 O5 -0.5(4)
C9 C8 C16 O6 -2.2(7)
C7 C8 C16 O6 -177.8(4)
C9 C8 C16 O5 176.9(3)
C7 C8 C16 O5 1.3(4)
C9 C10 C17 C19 -167.5(2)
C11 C10 C17 C19 11.4(3)
C9 C10 C17 C18 73.2(3)
C11 C10 C17 C18 -107.9(3)
C9 C10 C17 C2 -49.0(3)
C11 C10 C17 C2 129.9(3)
C6 C2 C17 C10 145.9(2)
C3 C2 C17 C10 -35.9(3)
C6 C2 C17 C19 -91.3(3)
C3 C2 C17 C19 86.9(3)
C6 C2 C17 C18 27.3(4)
C3 C2 C17 C18 -154.5(2)
C10 C17 C18 F3 -71.0(3)
C19 C17 C18 F3 166.6(2)
C2 C17 C18 F3 49.3(3)
C10 C17 C18 F2 49.0(3)
C19 C17 C18 F2 -73.4(3)
C2 C17 C18 F2 169.4(2)
C10 C17 C18 F1 168.7(2)
C19 C17 C18 F1 46.4(3)
C2 C17 C18 F1 -70.9(3)
C10 C17 C19 F5 53.2(3)
C18 C17 C19 F5 171.4(2)
C2 C17 C19 F5 -67.4(3)
C10 C17 C19 F4 -67.5(3)
C18 C17 C19 F4 50.7(3)
C2 C17 C19 F4 171.9(2)
C10 C17 C19 F6 172.2(2)
C18 C17 C19 F6 -69.7(3)
C2 C17 C19 F6 51.6(3)
O3 C14 O2 C13 179.2(4)
C5 C14 O2 C13 -1.1(4)
O1 C13 O2 C14 -179.0(4)
C1 C13 O2 C14 0.4(4)
O6 C16 O5 C15 177.6(4)
C8 C16 O5 C15 -1.6(4)
O4 C15 O5 C16 -178.6(4)
C7 C15 O5 C16 1.3(4)

loop_
_cod_related_entry_id
_cod_related_entry_database
_cod_related_entry_code
1 ChemSpider 63843
